data_7054024
loop_
_publ_author_name
'\'Switlicka-Olszewska, Anna'
'Machura, Barbara'
'Mrozi\'nski, Jerzy'
'Kali\'nska, Bo\.zena'
'Kruszynski, Rafa\/l'
'Penkala, Mateusz'

_publ_section_title
;
 Effect of N-donor ancillary ligands on structural and magnetic properties
 of oxalate copper(ii) complexes
;
_journal_issue 4
_journal_name_full 'New Journal of Chemistry'
_journal_page_first 1611
_journal_paper_doi 10.1039/c3nj01541f
_journal_volume 38
_journal_year 2014
_chemical_formula_moiety 'C16 H12 Cu N4 O4'
_chemical_formula_sum 'C16 H12 Cu N4 O4'
_chemical_formula_weight 387.84
_chemical_name_systematic
; 
 ? 
;
_space_group_IT_number 15
_symmetry_cell_setting monoclinic
_symmetry_space_group_name_Hall '-C 2yc'
_symmetry_space_group_name_H-M 'C 1 2/c 1'
_atom_sites_solution_hydrogens difmap
_atom_sites_solution_primary direct
_atom_sites_solution_secondary difmap
_audit_creation_method SHELXL-97
_cell_angle_alpha 90.00
_cell_angle_beta 94.620(6)
_cell_angle_gamma 90.00
_cell_formula_units_Z 4
_cell_length_a 15.9790(10)
_cell_length_b 11.3100(8)
_cell_length_c 8.5968(5)
_cell_measurement_reflns_used 1630
_cell_measurement_temperature 295.0(2)
_cell_measurement_theta_max 29.2243
_cell_measurement_theta_min 3.5957
_cell_volume 1548.59(17)
_computing_cell_refinement 'CrysAlis RED v. 1.163 (UNIL IC & KUMA 2000)'
_computing_data_collection 'CrysAlis CCD v. 1.163 (UNIL IC & KUMA 2000)'
_computing_data_reduction 'CrysAlis RED v. 1.163 (UNIL IC & KUMA 2000)'
_computing_molecular_graphics
;XP in SHELXTL/PC (Sheldrick, 1990b)
 ORTEP-3 W v. 1.062 (Farrugia 1997)
;
_computing_publication_material
;SHELXL-97 (Sheldrick, 1997) and
 PLATON (Spek, 1990)
;
_computing_structure_refinement 'SHELXL-97 (Sheldrick, 1997)'
_computing_structure_solution 'SHELXS-97 (Sheldrick, 1990)'
_diffrn_ambient_temperature 295.0(2)
_diffrn_detector_area_resol_mean 12.8
_diffrn_measured_fraction_theta_full 0.997
_diffrn_measured_fraction_theta_max 0.997
_diffrn_measurement_device_type 'Gemini A Ultra'
_diffrn_measurement_method \w
_diffrn_radiation_monochromator graphite
_diffrn_radiation_source 'fine-focus sealed tube'
_diffrn_radiation_type MoK\a
_diffrn_radiation_wavelength 0.71073
_diffrn_reflns_av_R_equivalents 0.0338
_diffrn_reflns_av_sigmaI/netI 0.0340
_diffrn_reflns_limit_h_max 18
_diffrn_reflns_limit_h_min -18
_diffrn_reflns_limit_k_max 11
_diffrn_reflns_limit_k_min -13
_diffrn_reflns_limit_l_max 10
_diffrn_reflns_limit_l_min -10
_diffrn_reflns_number 4532
_diffrn_reflns_theta_full 25.04
_diffrn_reflns_theta_max 25.04
_diffrn_reflns_theta_min 3.60
_diffrn_standards_decay_% 0.00
_diffrn_standards_interval_time 22.00
_diffrn_standards_number 7
_exptl_absorpt_coefficient_mu 1.441
_exptl_absorpt_correction_T_max 0.921
_exptl_absorpt_correction_T_min 0.896
_exptl_absorpt_correction_type empirical
_exptl_absorpt_process_details 'CrysAlis RED, (2005)'
_exptl_crystal_colour blue
_exptl_crystal_density_diffrn 1.663
_exptl_crystal_density_method 'not measured'
_exptl_crystal_description needle
_exptl_crystal_F_000 788
_exptl_crystal_size_max 0.628
_exptl_crystal_size_mid 0.060
_exptl_crystal_size_min 0.060
_refine_diff_density_max 0.301
_refine_diff_density_min -0.227
_refine_diff_density_rms 0.053
_refine_ls_extinction_method none
_refine_ls_goodness_of_fit_ref 1.057
_refine_ls_hydrogen_treatment constr
_refine_ls_matrix_type full
_refine_ls_number_parameters 114
_refine_ls_number_reflns 1361
_refine_ls_number_restraints 0
_refine_ls_restrained_S_all 1.057
_refine_ls_R_factor_all 0.0337
_refine_ls_R_factor_gt 0.0287
_refine_ls_shift/su_max 0.000
_refine_ls_shift/su_mean 0.000
_refine_ls_structure_factor_coef Fsqd
_refine_ls_weighting_details 'calc w=1/[\s^2^(Fo^2^)+(0.0379P)^2^+0.5049P] where P=(Fo^2^+2Fc^2^)/3'
_refine_ls_weighting_scheme calc
_refine_ls_wR_factor_gt 0.0708
_refine_ls_wR_factor_ref 0.0724
_reflns_number_gt 1220
_reflns_number_total 1361
_reflns_threshold_expression >2sigma(I)
_cod_data_source_file c3nj01541f2.cif
_cod_data_source_block cu75
_cod_original_sg_symbol_H-M C2/c
_cod_database_code 7054024

loop_
_symmetry_equiv_pos_as_xyz
'x, y, z'
'-x, y, -z+1/2'
'x+1/2, y+1/2, z'
'-x+1/2, y+1/2, -z+1/2'
'-x, -y, -z'
'x, -y, z-1/2'
'-x+1/2, -y+1/2, -z'
'x+1/2, -y+1/2, z-1/2'

loop_
_atom_site_label
_atom_site_type_symbol
_atom_site_fract_x
_atom_site_fract_y
_atom_site_fract_z
_atom_site_U_iso_or_equiv
_atom_site_adp_type
_atom_site_occupancy
_atom_site_symmetry_multiplicity
_atom_site_calc_flag
_atom_site_refinement_flags
C1 C 0.05422(19) 0.1539(2) 0.4689(3) 0.0528(8) Uani 1 1 d .
C2 C 0.1066(2) 0.0729(3) 0.5486(4) 0.0707(10) Uani 1 1 d .
C3 C 0.1879(2) 0.0585(3) 0.5098(4) 0.0661(9) Uani 1 1 d .
C4 C 0.21541(18) 0.1265(2) 0.3915(3) 0.0496(8) Uani 1 1 d .
C5 C 0.29079(19) 0.1410(3) 0.3182(3) 0.0612(9) Uani 1 1 d .
C6 C 0.27734(16) 0.2254(3) 0.2087(3) 0.0577(8) Uani 1 1 d .
C7 C 0.15766(15) 0.2079(2) 0.3186(3) 0.0366(6) Uani 1 1 d .
C8 C 0.04060(13) 0.52557(19) 0.4680(2) 0.0254(5) Uani 1 1 d .
Cu1 Cu 0.0000 0.34545(3) 0.2500 0.02662(16) Uani 1 2 d S
H1 H -0.0004 0.1614 0.4974 0.063 Uiso 1 1 calc R
H2 H 0.0868 0.0280 0.6286 0.085 Uiso 1 1 calc R
H2N H 0.1736 0.3207 0.1490 0.053 Uiso 1 1 calc R
H3 H 0.2234 0.0040 0.5624 0.079 Uiso 1 1 calc R
H5 H 0.3406 0.0997 0.3413 0.073 Uiso 1 1 calc R
H6 H 0.3168 0.2520 0.1429 0.069 Uiso 1 1 calc R
N1 N 0.07784(12) 0.22210(17) 0.3531(2) 0.0358(5) Uani 1 1 d .
N2 N 0.19597(12) 0.2665(2) 0.2091(2) 0.0442(6) Uani 1 1 d .
O1 O 0.06991(9) 0.47180(14) 0.35727(17) 0.0322(4) Uani 1 1 d .
O2 O 0.07098(9) 0.61582(14) 0.53255(17) 0.0336(4) Uani 1 1 d .

loop_
_atom_site_aniso_label
_atom_site_aniso_U_11
_atom_site_aniso_U_22
_atom_site_aniso_U_33
_atom_site_aniso_U_23
_atom_site_aniso_U_13
_atom_site_aniso_U_12
C1 0.0540(17) 0.0429(17) 0.0588(18) 0.0177(13) -0.0120(14) -0.0119(13)
C2 0.092(3) 0.0461(19) 0.069(2) 0.0265(15) -0.0227(19) -0.0153(18)
C3 0.085(2) 0.0365(17) 0.070(2) 0.0035(15) -0.0352(18) 0.0125(17)
C4 0.0596(18) 0.0357(15) 0.0483(16) -0.0130(12) -0.0269(14) 0.0152(13)
C5 0.0498(17) 0.074(2) 0.0557(18) -0.0249(15) -0.0219(14) 0.0363(16)
C6 0.0356(14) 0.088(2) 0.0475(16) -0.0180(16) -0.0057(12) 0.0238(15)
C7 0.0382(13) 0.0298(13) 0.0390(13) -0.0084(11) -0.0145(11) 0.0083(12)
C8 0.0235(10) 0.0283(12) 0.0236(10) 0.0059(9) -0.0024(9) -0.0033(10)
Cu1 0.0257(2) 0.0265(3) 0.0271(2) 0.000 -0.00154(15) 0.000
N1 0.0390(11) 0.0283(11) 0.0381(11) 0.0024(9) -0.0092(9) -0.0019(9)
N2 0.0346(11) 0.0581(15) 0.0388(12) 0.0002(10) -0.0030(9) 0.0183(10)
O1 0.0294(8) 0.0359(9) 0.0320(8) -0.0049(7) 0.0062(7) -0.0061(7)
O2 0.0329(8) 0.0367(9) 0.0313(8) -0.0062(7) 0.0024(7) -0.0145(8)

loop_
_atom_type_symbol
_atom_type_description
_atom_type_scat_dispersion_real
_atom_type_scat_dispersion_imag
_atom_type_scat_source
C C 0.0033 0.0016 'International Tables Vol C Tables 4.2.6.8 and 6.1.1.4'
H H 0.0000 0.0000 'International Tables Vol C Tables 4.2.6.8 and 6.1.1.4'
Cu Cu 0.3201 1.2651 'International Tables Vol C Tables 4.2.6.8 and 6.1.1.4'
N N 0.0061 0.0033 'International Tables Vol C Tables 4.2.6.8 and 6.1.1.4'
O O 0.0106 0.0060 'International Tables Vol C Tables 4.2.6.8 and 6.1.1.4'

loop_
_geom_angle_atom_site_label_1
_geom_angle_atom_site_label_2
_geom_angle_atom_site_label_3
_geom_angle
_geom_angle_site_symmetry_1
_geom_angle_site_symmetry_3
O1 Cu1 O1 88.42(9) . 2
O1 Cu1 N1 176.15(7) . 2
O1 Cu1 N1 89.41(7) 2 2
O1 Cu1 N1 89.41(7) . .
O1 Cu1 N1 176.15(7) 2 .
N1 Cu1 N1 92.92(10) 2 .
O1 Cu1 O2 86.84(6) . 6_565
O1 Cu1 O2 77.45(6) 2 6_565
N1 Cu1 O2 95.79(7) 2 6_565
N1 Cu1 O2 99.26(7) . 6_565
O1 Cu1 O2 77.45(6) . 5_566
O1 Cu1 O2 86.84(6) 2 5_566
N1 Cu1 O2 99.26(7) 2 5_566
N1 Cu1 O2 95.79(7) . 5_566
O2 Cu1 O2 158.09(8) 6_565 5_566
C8 O1 Cu1 118.03(13) . .
C8 O2 Cu1 108.58(13) . 5_566
C1 N1 C7 115.2(2) . .
C1 N1 Cu1 121.51(18) . .
C7 N1 Cu1 123.13(16) . .
C7 N2 C6 108.6(2) . .
C7 N2 H2N 125.7 . .
C6 N2 H2N 125.7 . .
N1 C1 C2 123.7(3) . .
N1 C1 H1 118.2 . .
C2 C1 H1 118.2 . .
C3 C2 C1 120.2(3) . .
C3 C2 H2 119.9 . .
C1 C2 H2 119.9 . .
C4 C3 C2 118.5(3) . .
C4 C3 H3 120.7 . .
C2 C3 H3 120.7 . .
C3 C4 C5 136.9(3) . .
C3 C4 C7 117.1(3) . .
C5 C4 C7 106.0(3) . .
C6 C5 C4 107.5(2) . .
C6 C5 H5 126.3 . .
C4 C5 H5 126.3 . .
C5 C6 N2 109.6(3) . .
C5 C6 H6 125.2 . .
N2 C6 H6 125.2 . .
N2 C7 N1 126.4(2) . .
N2 C7 C4 108.4(2) . .
N1 C7 C4 125.3(3) . .
O2 C8 O1 125.63(19) . .
O2 C8 C8 116.9(2) . 5_566
O1 C8 C8 117.4(2) . 5_566

loop_
_geom_bond_atom_site_label_1
_geom_bond_atom_site_label_2
_geom_bond_distance
_geom_bond_site_symmetry_2
Cu1 O1 1.9936(14) .
Cu1 O1 1.9936(14) 2
Cu1 N1 2.0254(18) 2
Cu1 N1 2.0254(18) .
Cu1 O2 2.3053(15) 6_565
Cu1 O2 2.3053(15) 5_566
O1 C8 1.252(3) .
O2 C8 1.242(3) .
O2 Cu1 2.3053(15) 5_566
N1 C1 1.337(3) .
N1 C7 1.342(3) .
N2 C7 1.339(3) .
N2 C6 1.381(3) .
N2 H2N 0.8600 .
C1 C2 1.385(4) .
C1 H1 0.9300 .
C2 C3 1.376(5) .
C2 H2 0.9300 .
C3 C4 1.375(4) .
C3 H3 0.9300 .
C4 C5 1.414(4) .
C4 C7 1.414(3) .
C5 C6 1.346(4) .
C5 H5 0.9300 .
C6 H6 0.9300 .
C8 C8 1.561(4) 5_566
